data_7111511
loop_
_publ_author_name
'Reichert, W. Matthew'
'Holbrey, John D.'
'Vigour, Kate B.'
'Morgan, Tonya D.'
'Broker, Grant A.'
'Rogers, Robin D.'

_publ_section_title
;
 Approaches to crystallization from ionic liquids: complex
 solvents?complex results, or, a strategy for controlled formation of new
 supramolecular architectures?
;
_journal_issue 46
_journal_name_full 'Chemical Communications'
_journal_page_first 4767
_journal_paper_doi 10.1039/b608496f
_journal_year 2006
_chemical_formula_sum 'C16 H14 Ag F6 N5 O4 S2'
_chemical_formula_weight 626.31
_chemical_name_common (Ag(CH3CN)(bipy))(NTf2)*CH3CN
_chemical_name_systematic
;
?
;
_space_group_IT_number 14
_symmetry_cell_setting monoclinic
_symmetry_space_group_name_Hall '-P 2ybc'
_symmetry_space_group_name_H-M 'P 1 21/c 1'
_atom_sites_solution_hydrogens geom
_atom_sites_solution_primary direct
_atom_sites_solution_secondary difmap
_audit_creation_method SHELXL-97
_cell_angle_alpha 90.00
_cell_angle_beta 113.611(12)
_cell_angle_gamma 90.00
_cell_formula_units_Z 4
_cell_length_a 8.439(6)
_cell_length_b 29.12(2)
_cell_length_c 10.064(8)
_cell_measurement_reflns_used 922
_cell_measurement_temperature 173(2)
_cell_measurement_theta_max 23.20
_cell_measurement_theta_min 2.61
_cell_volume 2266(3)
_computing_cell_refinement 'Bruker SMART'
_computing_data_collection 'Bruker SMART'
_computing_data_reduction 'Bruker SHELXTL'
_computing_molecular_graphics 'Bruker SHELXTL'
_computing_publication_material 'Bruker SHELXTL'
_computing_structure_refinement 'SHELXL-97 (Sheldrick, 1997)'
_computing_structure_solution 'SHELXS-97 (Sheldrick, 1990)'
_diffrn_ambient_temperature 173(2)
_diffrn_measured_fraction_theta_full 0.970
_diffrn_measured_fraction_theta_max 0.970
_diffrn_measurement_device_type 'CCD area detector'
_diffrn_measurement_method 'phi and omega scans'
_diffrn_radiation_monochromator graphite
_diffrn_radiation_source 'fine-focus sealed tube'
_diffrn_radiation_type MoK\a
_diffrn_radiation_wavelength 0.71073
_diffrn_reflns_av_R_equivalents 0.0985
_diffrn_reflns_av_sigmaI/netI 0.0600
_diffrn_reflns_limit_h_max 9
_diffrn_reflns_limit_h_min -9
_diffrn_reflns_limit_k_max 32
_diffrn_reflns_limit_k_min -20
_diffrn_reflns_limit_l_max 11
_diffrn_reflns_limit_l_min -11
_diffrn_reflns_number 8289
_diffrn_reflns_theta_full 23.25
_diffrn_reflns_theta_max 23.25
_diffrn_reflns_theta_min 1.40
_exptl_absorpt_coefficient_mu 1.157
_exptl_absorpt_correction_T_max 0.9703
_exptl_absorpt_correction_T_min 0.5028
_exptl_absorpt_correction_type sphere
_exptl_absorpt_process_details SADABS
_exptl_crystal_colour colorless
_exptl_crystal_density_diffrn 1.836
_exptl_crystal_density_method 'not measured'
_exptl_crystal_description plate
_exptl_crystal_F_000 1240
_exptl_crystal_size_max 0.42
_exptl_crystal_size_mid 0.33
_exptl_crystal_size_min 0.05
_refine_diff_density_max 0.301
_refine_diff_density_min -0.441
_refine_diff_density_rms 0.084
_refine_ls_extinction_coef 0.0023(2)
_refine_ls_extinction_expression Fc^*^=kFc[1+0.001xFc^2^\l^3^/sin(2\q)]^-1/4^
_refine_ls_extinction_method SHELXL
_refine_ls_goodness_of_fit_ref 1.067
_refine_ls_hydrogen_treatment mixed
_refine_ls_matrix_type full
_refine_ls_number_parameters 353
_refine_ls_number_reflns 3170
_refine_ls_number_restraints 0
_refine_ls_restrained_S_all 1.067
_refine_ls_R_factor_all 0.0293
_refine_ls_R_factor_gt 0.0263
_refine_ls_shift/su_max 0.002
_refine_ls_shift/su_mean 0.000
_refine_ls_structure_factor_coef Fsqd
_refine_ls_weighting_details 'calc w=1/[\s^2^(Fo^2^)+(0.0352P)^2^+0.8957P] where P=(Fo^2^+2Fc^2^)/3'
_refine_ls_weighting_scheme calc
_refine_ls_wR_factor_gt 0.0621
_refine_ls_wR_factor_ref 0.0635
_reflns_number_gt 2948
_reflns_number_total 3170
_reflns_threshold_expression >2sigma(I)
_cod_data_source_file b608496fsup1.cif
_cod_data_source_block 3
_cod_depositor_comments
;
The following automatic conversions were performed:

'_symmetry_cell_setting' value 'Monoclinic' changed to 'monoclinic'
according to /home/saulius/struct/CIF-dictionaries/cif_core.dic
dictionary named 'cif_core.dic' version 2.4.2 from 2011-04-26.

Automatic conversion script
Id: cif_fix_values 1891 2012-01-12 08:04:46Z andrius 
;
_cod_original_sg_symbol_H-M P2(1)/c
_cod_database_code 7111511

loop_
_symmetry_equiv_pos_as_xyz
'x, y, z'
'-x, y+1/2, -z+1/2'
'-x, -y, -z'
'x, -y-1/2, z-1/2'

loop_
_atom_site_label
_atom_site_type_symbol
_atom_site_fract_x
_atom_site_fract_y
_atom_site_fract_z
_atom_site_U_iso_or_equiv
_atom_site_adp_type
_atom_site_occupancy
_atom_site_symmetry_multiplicity
_atom_site_calc_flag
_atom_site_refinement_flags
Ag1 Ag -0.24730(2) 0.742990(7) -0.14447(2) 0.02836(11) Uani 1 1 d .
N1 N -0.0656(3) 0.74700(6) -0.2479(2) 0.0235(5) Uani 1 1 d .
N2 N 0.5672(3) 0.75316(6) -0.5458(2) 0.0239(5) Uani 1 1 d .
N3 N -0.2135(4) 0.65402(9) -0.1174(3) 0.0522(7) Uani 1 1 d .
N4 N -0.5130(3) 0.88505(7) -0.2093(3) 0.0361(6) Uani 1 1 d .
N5 N 0.3435(4) 0.61123(10) -0.2376(4) 0.0649(9) Uani 1 1 d .
S1 S -0.65743(10) 0.92187(2) -0.28988(8) 0.0377(2) Uani 1 1 d .
S2 S -0.31947(10) 0.88873(2) -0.18789(7) 0.03178(18) Uani 1 1 d .
O1 O -0.7946(3) 0.90126(7) -0.4102(2) 0.0509(6) Uani 1 1 d .
O2 O -0.5988(3) 0.96639(6) -0.3087(3) 0.0522(6) Uani 1 1 d .
O3 O -0.2886(3) 0.91370(7) -0.2964(2) 0.0466(5) Uani 1 1 d .
O4 O -0.2413(3) 0.84449(7) -0.1454(2) 0.0460(6) Uani 1 1 d .
F1 F -0.0455(3) 0.92447(9) 0.0102(3) 0.0929(8) Uani 1 1 d .
F2 F -0.2365(3) 0.90291(8) 0.0868(2) 0.0843(8) Uani 1 1 d .
F3 F -0.2734(3) 0.96451(6) -0.0359(2) 0.0650(6) Uani 1 1 d .
F4 F -0.6313(3) 0.94526(7) -0.0311(2) 0.0680(6) Uani 1 1 d .
F5 F -0.8771(3) 0.95956(7) -0.2040(3) 0.0754(6) Uani 1 1 d .
F6 F -0.8096(3) 0.89005(6) -0.1278(2) 0.0676(6) Uani 1 1 d .
C2 C -0.0177(4) 0.70902(9) -0.2979(3) 0.0293(6) Uani 1 1 d .
H2A H -0.073(4) 0.6811(10) -0.289(3) 0.044(8) Uiso 1 1 d .
C3 C 0.1008(4) 0.70898(8) -0.3583(3) 0.0279(6) Uani 1 1 d .
H3A H 0.125(4) 0.6835(10) -0.392(3) 0.039(8) Uiso 1 1 d .
C4 C 0.1830(4) 0.74974(7) -0.3678(3) 0.0206(5) Uani 1 1 d .
C5 C 0.1318(4) 0.78901(8) -0.3178(3) 0.0270(6) Uani 1 1 d .
H5A H 0.182(4) 0.8180(9) -0.321(3) 0.036(8) Uiso 1 1 d .
C6 C 0.0097(4) 0.78644(9) -0.2602(3) 0.0284(6) Uani 1 1 d .
H6A H -0.026(3) 0.8117(9) -0.226(3) 0.028(7) Uiso 1 1 d .
C7 C 0.3170(3) 0.75095(7) -0.4268(3) 0.0206(5) Uani 1 1 d .
C8 C 0.4089(3) 0.71164(8) -0.4338(3) 0.0249(6) Uani 1 1 d .
H8A H 0.390(4) 0.6830(10) -0.396(3) 0.039(8) Uiso 1 1 d .
C9 C 0.3581(4) 0.79146(8) -0.4799(3) 0.0264(6) Uani 1 1 d .
H9A H 0.302(4) 0.8205(9) -0.483(3) 0.037(8) Uiso 1 1 d .
C10 C 0.5281(3) 0.71406(8) -0.4939(3) 0.0260(6) Uani 1 1 d .
H10A H 0.589(4) 0.6890(9) -0.503(3) 0.030(7) Uiso 1 1 d .
C11 C 0.4812(4) 0.79105(9) -0.5368(3) 0.0275(6) Uani 1 1 d .
H11A H 0.508(4) 0.8165(9) -0.577(3) 0.030(7) Uiso 1 1 d .
C13 C -0.2117(4) 0.61545(10) -0.1020(3) 0.0382(7) Uani 1 1 d .
C14 C -0.2105(6) 0.56613(10) -0.0833(4) 0.0486(9) Uani 1 1 d .
H14A H -0.100(7) 0.5557(15) -0.059(5) 0.097(16) Uiso 1 1 d .
H14B H -0.276(5) 0.5520(13) -0.169(4) 0.070(12) Uiso 1 1 d .
H14C H -0.256(7) 0.5593(15) -0.016(5) 0.099(16) Uiso 1 1 d .
C15 C -0.7479(4) 0.92928(11) -0.1538(4) 0.0497(9) Uani 1 1 d .
C16 C -0.2131(4) 0.92229(11) -0.0227(3) 0.0478(8) Uani 1 1 d .
C17 C 0.3072(4) 0.57573(10) -0.2130(3) 0.0443(8) Uani 1 1 d .
C18 C 0.2598(5) 0.53034(10) -0.1817(4) 0.0577(9) Uani 1 1 d .
H18A H 0.1436 0.5226 -0.2526 0.087 Uiso 1 1 calc R
H18B H 0.2609 0.5300 -0.0840 0.087 Uiso 1 1 calc R
H18C H 0.3428 0.5077 -0.1875 0.087 Uiso 1 1 calc R

loop_
_atom_site_aniso_label
_atom_site_aniso_U_11
_atom_site_aniso_U_22
_atom_site_aniso_U_33
_atom_site_aniso_U_23
_atom_site_aniso_U_13
_atom_site_aniso_U_12
Ag1 0.02365(16) 0.04094(15) 0.02887(16) -0.00202(8) 0.01929(11) -0.00194(8)
N1 0.0194(12) 0.0307(11) 0.0230(12) -0.0022(8) 0.0113(10) -0.0022(8)
N2 0.0233(13) 0.0288(11) 0.0230(12) 0.0006(8) 0.0129(10) 0.0017(8)
N3 0.0644(19) 0.0351(16) 0.079(2) 0.0059(13) 0.0514(17) 0.0019(12)
N4 0.0394(15) 0.0236(10) 0.0525(15) 0.0086(10) 0.0259(12) 0.0054(9)
N5 0.064(2) 0.0415(17) 0.080(2) 0.0009(15) 0.0186(18) -0.0063(13)
S1 0.0371(4) 0.0255(3) 0.0507(5) 0.0041(3) 0.0178(4) 0.0027(3)
S2 0.0390(4) 0.0277(3) 0.0381(4) 0.0030(3) 0.0254(4) 0.0033(3)
O1 0.0448(13) 0.0458(12) 0.0553(14) -0.0006(10) 0.0130(11) -0.0026(9)
O2 0.0498(14) 0.0287(10) 0.0727(15) 0.0155(10) 0.0188(12) 0.0044(9)
O3 0.0581(14) 0.0478(11) 0.0479(12) 0.0035(9) 0.0359(11) -0.0054(10)
O4 0.0504(14) 0.0329(11) 0.0711(15) 0.0089(9) 0.0414(12) 0.0146(8)
F1 0.0409(14) 0.136(2) 0.0862(17) -0.0408(16) 0.0095(12) -0.0030(12)
F2 0.132(2) 0.0873(15) 0.0379(11) 0.0082(11) 0.0386(13) 0.0211(14)
F3 0.0788(15) 0.0429(10) 0.0612(12) -0.0168(9) 0.0152(11) 0.0005(9)
F4 0.0729(15) 0.0681(12) 0.0687(14) -0.0203(11) 0.0345(12) 0.0076(10)
F5 0.0573(13) 0.0600(12) 0.1134(18) -0.0070(12) 0.0391(13) 0.0259(10)
F6 0.0770(15) 0.0524(11) 0.1033(16) -0.0031(11) 0.0674(13) -0.0013(10)
C2 0.0303(16) 0.0290(14) 0.0371(16) -0.0033(11) 0.0223(13) -0.0059(11)
C3 0.0304(16) 0.0251(13) 0.0365(15) -0.0059(11) 0.0220(13) -0.0022(11)
C4 0.0185(15) 0.0262(13) 0.0168(13) 0.0006(9) 0.0067(11) 0.0013(9)
C5 0.0308(16) 0.0233(13) 0.0352(15) 0.0005(10) 0.0221(13) -0.0010(11)
C6 0.0291(16) 0.0285(13) 0.0340(15) -0.0024(11) 0.0193(13) 0.0026(11)
C7 0.0182(14) 0.0275(12) 0.0178(13) -0.0022(9) 0.0089(11) -0.0010(9)
C8 0.0246(15) 0.0240(13) 0.0317(14) -0.0009(10) 0.0170(12) -0.0017(10)
C9 0.0306(16) 0.0246(13) 0.0307(14) 0.0026(10) 0.0194(13) 0.0031(11)
C10 0.0273(15) 0.0255(13) 0.0311(15) -0.0033(11) 0.0177(12) 0.0016(11)
C11 0.0302(16) 0.0278(13) 0.0312(15) 0.0069(11) 0.0193(13) 0.0019(11)
C13 0.0434(19) 0.0368(18) 0.0469(18) -0.0011(13) 0.0313(15) -0.0018(13)
C14 0.067(3) 0.0309(16) 0.056(2) -0.0018(15) 0.034(2) -0.0014(16)
C15 0.045(2) 0.0393(17) 0.071(2) -0.0059(16) 0.0309(19) 0.0093(14)
C16 0.046(2) 0.0536(19) 0.0398(19) -0.0008(15) 0.0131(16) 0.0102(15)
C17 0.0441(19) 0.0357(17) 0.0459(18) -0.0045(14) 0.0104(15) 0.0057(14)
C18 0.078(3) 0.0355(17) 0.063(2) 0.0000(15) 0.032(2) 0.0004(15)

loop_
_atom_type_symbol
_atom_type_description
_atom_type_scat_dispersion_real
_atom_type_scat_dispersion_imag
_atom_type_scat_source
C C 0.0033 0.0016 'International Tables Vol C Tables 4.2.6.8 and 6.1.1.4'
H H 0.0000 0.0000 'International Tables Vol C Tables 4.2.6.8 and 6.1.1.4'
N N 0.0061 0.0033 'International Tables Vol C Tables 4.2.6.8 and 6.1.1.4'
F F 0.0171 0.0103 'International Tables Vol C Tables 4.2.6.8 and 6.1.1.4'
Ag Ag -0.8971 1.1015 'International Tables Vol C Tables 4.2.6.8 and 6.1.1.4'
S S 0.1246 0.1234 'International Tables Vol C Tables 4.2.6.8 and 6.1.1.4'
O O 0.0106 0.0060 'International Tables Vol C Tables 4.2.6.8 and 6.1.1.4'

loop_
_geom_angle_atom_site_label_1
_geom_angle_atom_site_label_2
_geom_angle_atom_site_label_3
_geom_angle
_geom_angle_site_symmetry_1
_geom_angle_site_symmetry_3
N2 Ag1 N1 173.84(7) 4_476 .
N2 Ag1 N3 94.15(8) 4_476 .
N1 Ag1 N3 92.00(8) . .
C6 N1 C2 116.5(2) . .
C6 N1 Ag1 122.75(17) . .
C2 N1 Ag1 120.73(17) . .
C11 N2 C10 116.4(2) . .
C11 N2 Ag1 119.83(17) . 4_675
C10 N2 Ag1 123.75(17) . 4_675
C13 N3 Ag1 173.6(2) . .
S2 N4 S1 124.90(14) . .
O2 S1 O1 118.37(14) . .
O2 S1 N4 116.56(14) . .
O1 S1 N4 110.25(14) . .
O2 S1 C15 105.26(15) . .
O1 S1 C15 104.15(16) . .
N4 S1 C15 99.37(14) . .
O3 S2 O4 119.08(14) . .
O3 S2 N4 115.62(13) . .
O4 S2 N4 108.07(12) . .
O3 S2 C16 104.58(15) . .
O4 S2 C16 102.11(14) . .
N4 S2 C16 105.50(15) . .
N1 C2 C3 123.6(2) . .
N1 C2 H2A 115.8(19) . .
C3 C2 H2A 120.6(19) . .
C2 C3 C4 120.2(2) . .
C2 C3 H3A 120(2) . .
C4 C3 H3A 119(2) . .
C5 C4 C3 116.2(3) . .
C5 C4 C7 121.8(2) . .
C3 C4 C7 122.0(2) . .
C6 C5 C4 120.3(2) . .
C6 C5 H5A 118.9(18) . .
C4 C5 H5A 120.8(18) . .
N1 C6 C5 123.3(2) . .
N1 C6 H6A 114.6(17) . .
C5 C6 H6A 122.1(17) . .
C9 C7 C8 116.3(2) . .
C9 C7 C4 121.6(2) . .
C8 C7 C4 122.1(2) . .
C10 C8 C7 120.1(2) . .
C10 C8 H8A 119.7(18) . .
C7 C8 H8A 120.2(18) . .
C11 C9 C7 119.9(2) . .
C11 C9 H9A 116.0(18) . .
C7 C9 H9A 124.0(18) . .
N2 C10 C8 123.6(2) . .
N2 C10 H10A 113.5(17) . .
C8 C10 H10A 122.9(17) . .
N2 C11 C9 123.7(2) . .
N2 C11 H11A 113.9(18) . .
C9 C11 H11A 122.4(18) . .
N3 C13 C14 179.6(4) . .
C13 C14 H14A 108(3) . .
C13 C14 H14B 111(2) . .
H14A C14 H14B 105(4) . .
C13 C14 H14C 109(3) . .
H14A C14 H14C 114(4) . .
H14B C14 H14C 109(4) . .
F4 C15 F6 108.9(3) . .
F4 C15 F5 108.2(3) . .
F6 C15 F5 108.6(3) . .
F4 C15 S1 111.4(2) . .
F6 C15 S1 111.2(2) . .
F5 C15 S1 108.5(2) . .
F3 C16 F1 108.2(3) . .
F3 C16 F2 107.6(3) . .
F1 C16 F2 108.4(3) . .
F3 C16 S2 112.3(2) . .
F1 C16 S2 109.9(2) . .
F2 C16 S2 110.4(2) . .
N5 C17 C18 179.7(4) . .
C17 C18 H18A 109.5 . .
C17 C18 H18B 109.5 . .
H18A C18 H18B 109.5 . .
C17 C18 H18C 109.5 . .
H18A C18 H18C 109.5 . .
H18B C18 H18C 109.5 . .

loop_
_geom_bond_atom_site_label_1
_geom_bond_atom_site_label_2
_geom_bond_distance
_geom_bond_site_symmetry_2
Ag1 N2 2.167(3) 4_476
Ag1 N1 2.174(3) .
Ag1 N3 2.609(3) .
N1 C6 1.342(3) .
N1 C2 1.342(3) .
N2 C11 1.344(3) .
N2 C10 1.348(3) .
N2 Ag1 2.167(3) 4_675
N3 C13 1.133(4) .
N4 S2 1.563(3) .
N4 S1 1.581(2) .
N5 C17 1.133(4) .
S1 O2 1.427(2) .
S1 O1 1.429(2) .
S1 C15 1.828(4) .
S2 O3 1.420(2) .
S2 O4 1.432(2) .
S2 C16 1.825(3) .
F1 C16 1.319(4) .
F2 C16 1.321(4) .
F3 C16 1.316(4) .
F4 C15 1.318(4) .
F5 C15 1.335(4) .
F6 C15 1.324(4) .
C2 C3 1.363(4) .
C2 H2A 0.96(3) .
C3 C4 1.397(4) .
C3 H3A 0.87(3) .
C4 C5 1.386(4) .
C4 C7 1.473(4) .
C5 C6 1.372(4) .
C5 H5A 0.95(3) .
C6 H6A 0.91(3) .
C7 C9 1.395(4) .
C7 C8 1.401(4) .
C8 C10 1.366(4) .
C8 H8A 0.96(3) .
C9 C11 1.372(4) .
C9 H9A 0.96(3) .
C10 H10A 0.92(3) .
C11 H11A 0.91(3) .
C13 C14 1.448(4) .
C14 H14A 0.92(5) .
C14 H14B 0.92(4) .
C14 H14C 0.93(5) .
C17 C18 1.451(4) .
C18 H18A 0.9800 .
C18 H18B 0.9800 .
C18 H18C 0.9800 .

loop_
_geom_hbond_atom_site_label_D
_geom_hbond_atom_site_label_H
_geom_hbond_atom_site_label_A
_geom_hbond_distance_DH
_geom_hbond_distance_HA
_geom_hbond_distance_DA
_geom_hbond_angle_DHA
_geom_hbond_site_symmetry_A
C14 H14C O3 0.93(5) 2.46(5) 3.263(5) 145(4) 4_576
C6 H6A O4 0.91(3) 2.46(3) 3.262(4) 147(2) .
C18 H18B O2 0.98 2.54 3.455(5) 155.1 4_676
C18 H18C O2 0.98 2.49 3.448(5) 166.4 2_544
C10 H10A O4 0.92(3) 2.59(3) 3.376(4) 144(2) 4_675
C5 H5A O1 0.95(3) 2.62(3) 3.521(4) 158(2) 1_655
